data_2233287
loop_
_publ_author_name
'Fun, Hoong-Kun'
'Hemamalini, Madhukar'
'Samshuddin, S.'
'Narayana, B.'
'Sarojini, B. K.'

_publ_section_title
;
 1-(4,4''-Difluoro-5'-methoxy-1,1':3',1''-terphenyl-4'-yl)ethanone
;
_journal_coeditor_code RZ2681
_journal_issue 1
_journal_name_full 'Acta Crystallographica Section E'
_journal_page_first o163
_journal_paper_doi 10.1107/S1600536811053037
_journal_volume 68
_journal_year 2012
_chemical_formula_iupac 'C21 H16 F2 O2'
_chemical_formula_moiety 'C21 H16 F2 O2'
_chemical_formula_sum 'C21 H16 F2 O2'
_chemical_formula_weight 338.34
_chemical_name_systematic
;
1-(4,4''-Difluoro-5'-methoxy-1,1':3',1''-terphenyl-4'-yl)ethanone
;
_space_group_IT_number 14
_symmetry_cell_setting monoclinic
_symmetry_space_group_name_Hall '-P 2ybc'
_symmetry_space_group_name_H-M 'P 1 21/c 1'
_atom_sites_solution_hydrogens geom
_atom_sites_solution_primary direct
_atom_sites_solution_secondary difmap
_audit_creation_method SHELXL-97
_cell_angle_alpha 90.00
_cell_angle_beta 100.866(2)
_cell_angle_gamma 90.00
_cell_formula_units_Z 4
_cell_length_a 6.0816(7)
_cell_length_b 25.997(3)
_cell_length_c 10.9061(12)
_cell_measurement_reflns_used 3484
_cell_measurement_temperature 296(2)
_cell_measurement_theta_max 24.49
_cell_measurement_theta_min 2.46
_cell_volume 1693.4(3)
_computing_cell_refinement 'SAINT (Bruker, 2009)'
_computing_data_collection 'APEX2 (Bruker, 2009)'
_computing_data_reduction 'SAINT (Bruker, 2009)'
_computing_molecular_graphics 'SHELXTL (Sheldrick, 2008)'
_computing_publication_material 'SHELXTL (Sheldrick, 2008) and PLATON (Spek, 2009)'
_computing_structure_refinement 'SHELXTL (Sheldrick, 2008)'
_computing_structure_solution 'SHELXTL (Sheldrick, 2008)'
_diffrn_ambient_temperature 296(2)
_diffrn_measured_fraction_theta_full 0.990
_diffrn_measured_fraction_theta_max 0.990
_diffrn_measurement_device_type
;
Bruker APEXII DUO CCD area-detector
;
_diffrn_measurement_method '\f and \w scans'
_diffrn_radiation_monochromator graphite
_diffrn_radiation_source 'fine-focus sealed tube'
_diffrn_radiation_type MoK\a
_diffrn_radiation_wavelength 0.71073
_diffrn_reflns_av_R_equivalents 0.0328
_diffrn_reflns_av_sigmaI/netI 0.0367
_diffrn_reflns_limit_h_max 8
_diffrn_reflns_limit_h_min -8
_diffrn_reflns_limit_k_max 36
_diffrn_reflns_limit_k_min -33
_diffrn_reflns_limit_l_max 15
_diffrn_reflns_limit_l_min -15
_diffrn_reflns_number 17519
_diffrn_reflns_theta_full 30.06
_diffrn_reflns_theta_max 30.06
_diffrn_reflns_theta_min 1.57
_diffrn_standards_number 0
_exptl_absorpt_coefficient_mu 0.099
_exptl_absorpt_correction_T_max 0.9904
_exptl_absorpt_correction_T_min 0.9302
_exptl_absorpt_correction_type multi-scan
_exptl_absorpt_process_details '(SADABS; Bruker, 2009)'
_exptl_crystal_colour colourless
_exptl_crystal_density_diffrn 1.327
_exptl_crystal_density_method 'not measured'
_exptl_crystal_description plate
_exptl_crystal_F_000 704
_exptl_crystal_size_max 0.74
_exptl_crystal_size_mid 0.31
_exptl_crystal_size_min 0.10
_refine_diff_density_max 0.232
_refine_diff_density_min -0.272
_refine_ls_extinction_method none
_refine_ls_goodness_of_fit_ref 1.030
_refine_ls_hydrogen_treatment constr
_refine_ls_matrix_type full
_refine_ls_number_parameters 228
_refine_ls_number_reflns 4923
_refine_ls_number_restraints 0
_refine_ls_restrained_S_all 1.030
_refine_ls_R_factor_all 0.0881
_refine_ls_R_factor_gt 0.0496
_refine_ls_shift/su_max 0.001
_refine_ls_shift/su_mean 0.000
_refine_ls_structure_factor_coef Fsqd
_refine_ls_weighting_details 'calc w=1/[\s^2^(Fo^2^)+(0.0857P)^2^+0.0565P] where P=(Fo^2^+2Fc^2^)/3'
_refine_ls_weighting_scheme calc
_refine_ls_wR_factor_gt 0.1414
_refine_ls_wR_factor_ref 0.1673
_reflns_number_gt 2883
_reflns_number_total 4923
_reflns_threshold_expression I>2\s(I)
_cod_data_source_file rz2681.cif
_cod_data_source_block I
_cod_original_sg_symbol_H-M 'P 21/c'
_cod_database_code 2233287
_cod_database_fobs_code 2233287

loop_
_symmetry_equiv_pos_as_xyz
'x, y, z'
'-x, y+1/2, -z+1/2'
'-x, -y, -z'
'x, -y-1/2, z-1/2'

loop_
_atom_site_type_symbol
_atom_site_label
_atom_site_fract_x
_atom_site_fract_y
_atom_site_fract_z
_atom_site_U_iso_or_equiv
_atom_site_adp_type
_atom_site_calc_flag
_atom_site_refinement_flags
_atom_site_occupancy
_atom_site_symmetry_multiplicity
F F1 0.7590(3) 0.93216(6) 0.59950(13) 0.1136(5) Uani d . 1 1
F F2 -0.8096(2) 1.00075(4) -0.25890(13) 0.0932(4) Uani d . 1 1
O O1 0.0345(2) 0.73907(4) 0.00260(11) 0.0617(3) Uani d . 1 1
O O2 -0.4540(2) 0.77193(5) -0.13608(13) 0.0825(4) Uani d . 1 1
C C1 0.2502(3) 0.91677(6) 0.37217(14) 0.0527(4) Uani d . 1 1
H H1A 0.1061 0.9302 0.3545 0.063 Uiso calc R 1 1
C C2 0.3999(3) 0.93447(7) 0.47550(16) 0.0647(5) Uani d . 1 1
H H2A 0.3569 0.9592 0.5279 0.078 Uiso calc R 1 1
C C3 0.6109(4) 0.91488(7) 0.49859(17) 0.0705(5) Uani d . 1 1
C C4 0.6816(3) 0.87831(8) 0.42537(18) 0.0711(5) Uani d . 1 1
H H4A 0.8267 0.8655 0.4444 0.085 Uiso calc R 1 1
C C5 0.5325(3) 0.86066(6) 0.32199(15) 0.0586(4) Uani d . 1 1
H H5A 0.5795 0.8362 0.2703 0.070 Uiso calc R 1 1
C C6 0.3128(3) 0.87898(5) 0.29407(13) 0.0456(3) Uani d . 1 1
C C7 0.1516(2) 0.85840(5) 0.18611(13) 0.0457(3) Uani d . 1 1
C C8 0.1709(3) 0.80732(6) 0.14915(13) 0.0502(4) Uani d . 1 1
H H8A 0.2819 0.7863 0.1935 0.060 Uiso calc R 1 1
C C9 0.0255(3) 0.78806(5) 0.04698(14) 0.0493(3) Uani d . 1 1
C C10 -0.1469(3) 0.81858(5) -0.01979(13) 0.0467(3) Uani d . 1 1
C C11 -0.1702(2) 0.86946(5) 0.01721(13) 0.0455(3) Uani d . 1 1
C C12 -0.0200(2) 0.88852(5) 0.12041(13) 0.0465(3) Uani d . 1 1
H H12A -0.0354 0.9223 0.1457 0.056 Uiso calc R 1 1
C C13 -0.3440(2) 0.90439(5) -0.05353(12) 0.0454(3) Uani d . 1 1
C C14 -0.5668(3) 0.88925(6) -0.08926(16) 0.0573(4) Uani d . 1 1
H H14A -0.6106 0.8570 -0.0661 0.069 Uiso calc R 1 1
C C15 -0.7240(3) 0.92160(7) -0.15882(17) 0.0660(5) Uani d . 1 1
H H15A -0.8721 0.9112 -0.1837 0.079 Uiso calc R 1 1
C C16 -0.6553(3) 0.96922(7) -0.18989(15) 0.0612(4) Uani d . 1 1
C C17 -0.4413(3) 0.98642(6) -0.15416(16) 0.0610(4) Uani d . 1 1
H H17A -0.4010 1.0194 -0.1748 0.073 Uiso calc R 1 1
C C18 -0.2853(3) 0.95354(6) -0.08626(14) 0.0525(4) Uani d . 1 1
H H18A -0.1380 0.9645 -0.0619 0.063 Uiso calc R 1 1
C C19 0.2322(3) 0.70987(6) 0.04690(18) 0.0668(5) Uani d . 1 1
H H19A 0.2267 0.6783 0.0007 0.100 Uiso calc R 1 1
H H19B 0.2417 0.7023 0.1339 0.100 Uiso calc R 1 1
H H19C 0.3612 0.7293 0.0359 0.100 Uiso calc R 1 1
C C20 -0.2837(3) 0.79540(6) -0.13640(15) 0.0548(4) Uani d . 1 1
C C21 -0.1930(4) 0.80270(11) -0.25154(18) 0.0997(8) Uani d . 1 1
H H21A -0.2653 0.7793 -0.3146 0.150 Uiso calc R 1 1
H H21B -0.0348 0.7961 -0.2344 0.150 Uiso calc R 1 1
H H21C -0.2198 0.8374 -0.2805 0.150 Uiso calc R 1 1

loop_
_atom_site_aniso_label
_atom_site_aniso_U_11
_atom_site_aniso_U_22
_atom_site_aniso_U_33
_atom_site_aniso_U_12
_atom_site_aniso_U_13
_atom_site_aniso_U_23
F1 0.1147(10) 0.1119(10) 0.0921(9) -0.0152(8) -0.0369(8) -0.0252(8)
F2 0.0933(8) 0.0800(8) 0.0952(9) 0.0405(6) -0.0111(7) 0.0045(6)
O1 0.0756(8) 0.0373(6) 0.0671(7) 0.0058(5) 0.0004(6) -0.0108(5)
O2 0.0853(9) 0.0775(9) 0.0815(9) -0.0340(7) 0.0074(7) -0.0082(7)
C1 0.0663(9) 0.0407(8) 0.0495(8) -0.0009(7) 0.0069(7) 0.0013(6)
C2 0.0898(13) 0.0491(9) 0.0520(9) -0.0063(9) 0.0056(9) -0.0073(7)
C3 0.0818(12) 0.0611(11) 0.0591(10) -0.0144(9) -0.0106(9) -0.0027(8)
C4 0.0575(10) 0.0697(12) 0.0788(12) -0.0044(8) -0.0055(9) 0.0030(10)
C5 0.0603(9) 0.0524(9) 0.0618(9) -0.0009(7) 0.0084(8) -0.0030(7)
C6 0.0576(8) 0.0351(7) 0.0433(7) -0.0028(6) 0.0072(6) 0.0044(5)
C7 0.0572(8) 0.0358(7) 0.0439(7) -0.0007(6) 0.0092(6) 0.0012(5)
C8 0.0618(9) 0.0367(7) 0.0497(8) 0.0041(6) 0.0046(7) 0.0008(6)
C9 0.0628(9) 0.0340(7) 0.0509(8) -0.0001(6) 0.0101(7) -0.0020(6)
C10 0.0559(8) 0.0383(7) 0.0458(7) -0.0034(6) 0.0096(6) -0.0011(6)
C11 0.0513(8) 0.0387(7) 0.0465(7) -0.0005(6) 0.0095(6) 0.0010(6)
C12 0.0578(8) 0.0349(7) 0.0461(7) 0.0025(6) 0.0079(6) -0.0026(5)
C13 0.0528(8) 0.0404(7) 0.0440(7) 0.0030(6) 0.0118(6) -0.0010(6)
C14 0.0554(9) 0.0489(9) 0.0683(10) -0.0005(7) 0.0137(8) 0.0020(7)
C15 0.0510(9) 0.0665(12) 0.0785(11) 0.0080(8) 0.0067(8) -0.0084(9)
C16 0.0680(10) 0.0585(10) 0.0543(9) 0.0224(8) 0.0044(8) -0.0016(8)
C17 0.0752(11) 0.0441(9) 0.0651(10) 0.0090(8) 0.0171(9) 0.0089(7)
C18 0.0545(8) 0.0444(8) 0.0586(9) 0.0012(6) 0.0106(7) 0.0015(7)
C19 0.0764(11) 0.0456(9) 0.0781(12) 0.0123(8) 0.0141(9) -0.0103(8)
C20 0.0607(9) 0.0445(8) 0.0571(9) -0.0012(7) 0.0057(7) -0.0054(7)
C21 0.0960(16) 0.145(2) 0.0591(11) -0.0280(15) 0.0183(11) -0.0237(13)

loop_
_atom_type_symbol
_atom_type_description
_atom_type_scat_dispersion_real
_atom_type_scat_dispersion_imag
_atom_type_scat_source
C C 0.0033 0.0016 'International Tables Vol C Tables 4.2.6.8 and 6.1.1.4'
H H 0.0000 0.0000 'International Tables Vol C Tables 4.2.6.8 and 6.1.1.4'
O O 0.0106 0.0060 'International Tables Vol C Tables 4.2.6.8 and 6.1.1.4'
F F 0.0171 0.0103 'International Tables Vol C Tables 4.2.6.8 and 6.1.1.4'

loop_
_geom_angle_atom_site_label_1
_geom_angle_atom_site_label_2
_geom_angle_atom_site_label_3
_geom_angle
C9 O1 C19 117.60(12)
C2 C1 C6 121.04(16)
C2 C1 H1A 119.5
C6 C1 H1A 119.5
C3 C2 C1 118.57(17)
C3 C2 H2A 120.7
C1 C2 H2A 120.7
C2 C3 F1 118.96(19)
C2 C3 C4 122.96(16)
F1 C3 C4 118.09(19)
C3 C4 C5 118.56(18)
C3 C4 H4A 120.7
C5 C4 H4A 120.7
C4 C5 C6 121.13(16)
C4 C5 H5A 119.4
C6 C5 H5A 119.4
C5 C6 C1 117.73(14)
C5 C6 C7 120.81(13)
C1 C6 C7 121.46(14)
C12 C7 C8 118.78(13)
C12 C7 C6 121.72(12)
C8 C7 C6 119.49(13)
C9 C8 C7 120.08(14)
C9 C8 H8A 120.0
C7 C8 H8A 120.0
O1 C9 C8 124.16(14)
O1 C9 C10 114.76(13)
C8 C9 C10 121.08(13)
C11 C10 C9 119.45(13)
C11 C10 C20 123.47(13)
C9 C10 C20 116.81(12)
C10 C11 C12 118.71(13)
C10 C11 C13 121.79(13)
C12 C11 C13 119.44(12)
C7 C12 C11 121.86(13)
C7 C12 H12A 119.1
C11 C12 H12A 119.1
C18 C13 C14 118.05(14)
C18 C13 C11 120.02(13)
C14 C13 C11 121.93(13)
C15 C14 C13 121.03(16)
C15 C14 H14A 119.5
C13 C14 H14A 119.5
C16 C15 C14 118.18(16)
C16 C15 H15A 120.9
C14 C15 H15A 120.9
F2 C16 C17 118.85(16)
F2 C16 C15 118.08(17)
C17 C16 C15 123.08(15)
C16 C17 C18 118.17(16)
C16 C17 H17A 120.9
C18 C17 H17A 120.9
C17 C18 C13 121.45(15)
C17 C18 H18A 119.3
C13 C18 H18A 119.3
O1 C19 H19A 109.5
O1 C19 H19B 109.5
H19A C19 H19B 109.5
O1 C19 H19C 109.5
H19A C19 H19C 109.5
H19B C19 H19C 109.5
O2 C20 C21 121.87(16)
O2 C20 C10 122.61(15)
C21 C20 C10 115.52(15)
C20 C21 H21A 109.5
C20 C21 H21B 109.5
H21A C21 H21B 109.5
C20 C21 H21C 109.5
H21A C21 H21C 109.5
H21B C21 H21C 109.5

loop_
_geom_bond_atom_site_label_1
_geom_bond_atom_site_label_2
_geom_bond_distance
F1 C3 1.360(2)
F2 C16 1.3610(19)
O1 C9 1.3671(17)
O1 C19 1.427(2)
O2 C20 1.203(2)
C1 C2 1.387(2)
C1 C6 1.399(2)
C1 H1A 0.9300
C2 C3 1.359(3)
C2 H2A 0.9300
C3 C4 1.362(3)
C4 C5 1.385(2)
C4 H4A 0.9300
C5 C6 1.397(2)
C5 H5A 0.9300
C6 C7 1.483(2)
C7 C12 1.3904(19)
C7 C8 1.399(2)
C8 C9 1.379(2)
C8 H8A 0.9300
C9 C10 1.404(2)
C10 C11 1.398(2)
C10 C20 1.508(2)
C11 C12 1.3997(19)
C11 C13 1.4930(19)
C12 H12A 0.9300
C13 C18 1.391(2)
C13 C14 1.394(2)
C14 C15 1.387(2)
C14 H14A 0.9300
C15 C16 1.369(3)
C15 H15A 0.9300
C16 C17 1.362(3)
C17 C18 1.383(2)
C17 H17A 0.9300
C18 H18A 0.9300
C19 H19A 0.9600
C19 H19B 0.9600
C19 H19C 0.9600
C20 C21 1.476(3)
C21 H21A 0.9600
C21 H21B 0.9600
C21 H21C 0.9600

loop_
_geom_hbond_atom_site_label_D
_geom_hbond_atom_site_label_H
_geom_hbond_atom_site_label_A
_geom_hbond_site_symmetry_A
_geom_hbond_distance_DH
_geom_hbond_distance_HA
_geom_hbond_distance_DA
_geom_hbond_angle_DHA
_geom_hbond_publ_flag
C14 H14A O2 . 0.9300 2.5800 3.188(2) 124.00 yes
C19 H19A Cg1 4_564 0.9600 2.8000 3.6432(19) 147.00 yes

loop_
_geom_torsion_atom_site_label_1
_geom_torsion_atom_site_label_2
_geom_torsion_atom_site_label_3
_geom_torsion_atom_site_label_4
_geom_torsion
C6 C1 C2 C3 1.0(3)
C1 C2 C3 F1 179.78(16)
C1 C2 C3 C4 -0.5(3)
C2 C3 C4 C5 0.7(3)
F1 C3 C4 C5 -179.64(17)
C3 C4 C5 C6 -1.3(3)
C4 C5 C6 C1 1.7(2)
C4 C5 C6 C7 -177.57(15)
C2 C1 C6 C5 -1.6(2)
C2 C1 C6 C7 177.70(14)
C5 C6 C7 C12 -149.43(15)
C1 C6 C7 C12 31.3(2)
C5 C6 C7 C8 30.9(2)
C1 C6 C7 C8 -148.36(15)
C12 C7 C8 C9 1.9(2)
C6 C7 C8 C9 -178.40(14)
C19 O1 C9 C8 -14.0(2)
C19 O1 C9 C10 166.16(14)
C7 C8 C9 O1 178.61(14)
C7 C8 C9 C10 -1.5(2)
O1 C9 C10 C11 -179.55(13)
C8 C9 C10 C11 0.6(2)
O1 C9 C10 C20 -5.3(2)
C8 C9 C10 C20 174.82(15)
C9 C10 C11 C12 0.0(2)
C20 C10 C11 C12 -173.84(14)
C9 C10 C11 C13 177.29(14)
C20 C10 C11 C13 3.5(2)
C8 C7 C12 C11 -1.3(2)
C6 C7 C12 C11 178.96(14)
C10 C11 C12 C7 0.4(2)
C13 C11 C12 C7 -176.95(13)
C10 C11 C13 C18 -131.38(16)
C12 C11 C13 C18 45.89(19)
C10 C11 C13 C14 48.3(2)
C12 C11 C13 C14 -134.44(16)
C18 C13 C14 C15 2.0(2)
C11 C13 C14 C15 -177.66(14)
C13 C14 C15 C16 -1.0(3)
C14 C15 C16 F2 179.55(15)
C14 C15 C16 C17 -1.0(3)
F2 C16 C17 C18 -178.69(14)
C15 C16 C17 C18 1.8(3)
C16 C17 C18 C13 -0.7(2)
C14 C13 C18 C17 -1.1(2)
C11 C13 C18 C17 178.55(14)
C11 C10 C20 O2 -93.9(2)
C9 C10 C20 O2 92.1(2)
C11 C10 C20 C21 87.0(2)
C9 C10 C20 C21 -87.0(2)

loop_
_cod_related_entry_id
_cod_related_entry_database
_cod_related_entry_code
1 ChemSpider 30657361
